data_4321925
loop_
_publ_author_name
'Bodo M\"uller'
'Astrid Schneider'
'Markus Tesmer'
'Heinrich Vahrenkamp'

_publ_section_title
;
 Alcohol and Aldehyde Adducts of Zinc Thiolates: Structural Modeling of
 Alcoholdehydrogenase
;
_journal_name_full 'Inorganic Chemistry'
_journal_page_first 1900
_journal_page_last 1907
_journal_paper_doi 10.1021/ic981227m
_journal_volume 38
_journal_year 1999
_chemical_compound_source 'Tetrahydrofurane/Dichloromethane/Petrolether 60/70'
_chemical_formula_sum 'C18 H26 Br4 N2 O2 Zn2'
_chemical_formula_weight 752.79
_chemical_name_common Bis[(2-dimethylammonium)benzylato-zincdibromide]
_space_group_IT_number 2
_symmetry_cell_setting triclinic
_symmetry_space_group_name_Hall '-P 1'
_symmetry_space_group_name_H-M 'P -1'
_atom_sites_solution_hydrogens geom
_atom_sites_solution_primary heavy
_atom_sites_solution_secondary difmap
_audit_creation_method SHELXL-97
_cell_angle_alpha 92.810(6)
_cell_angle_beta 91.320(7)
_cell_angle_gamma 95.040(7)
_cell_formula_units_Z 2
_cell_length_a 8.1150(6)
_cell_length_b 11.2370(9)
_cell_length_c 13.8520(11)
_cell_measurement_reflns_used 25
_cell_measurement_temperature 183(2)
_cell_measurement_theta_max 18.08
_cell_measurement_theta_min 9.24
_cell_volume 1256.27(17)
_computing_cell_refinement 'EXPRESS (Nonius)'
_computing_data_collection 'EXPRESS (Nonius)'
_computing_data_reduction 'CADFOR/CADSEX (Keller, 1991)'
_computing_molecular_graphics 'XP 4.32/5.03 (SHELXTL, Siemens, 1990/1994)'
_computing_publication_material 'SHELXL-97 (Sheldrick, 1997)'
_computing_structure_refinement 'SHELXL-97 (Sheldrick, 1997)'
_computing_structure_solution 'XS 5.03 (SHELXTL, Siemens, 1994)'
_diffrn_ambient_temperature 183(2)
_diffrn_measured_fraction_theta_full 0.997
_diffrn_measured_fraction_theta_max 0.997
_diffrn_measurement_device_type Nonius-Turbo-CAD4
_diffrn_measurement_method Omega-2Theta
_diffrn_radiation_monochromator graphite
_diffrn_radiation_source 'fine-focus sealed tube'
_diffrn_radiation_type MoK\a
_diffrn_radiation_wavelength 0.71073
_diffrn_reflns_av_R_equivalents 0.0410
_diffrn_reflns_av_sigmaI/netI 0.0455
_diffrn_reflns_limit_h_max 9
_diffrn_reflns_limit_h_min -9
_diffrn_reflns_limit_k_max 13
_diffrn_reflns_limit_k_min 0
_diffrn_reflns_limit_l_max 17
_diffrn_reflns_limit_l_min -17
_diffrn_reflns_number 5179
_diffrn_reflns_theta_full 26.01
_diffrn_reflns_theta_max 26.01
_diffrn_reflns_theta_min 2.40
_diffrn_standards_interval_count 'OCR, 2 measured every 200 refl.'
_diffrn_standards_interval_time 'ICR, 2 measured every 1800 s'
_diffrn_standards_number 2
_exptl_absorpt_coefficient_mu 8.286
_exptl_absorpt_correction_T_max 0.902
_exptl_absorpt_correction_T_min 0.728
_exptl_absorpt_correction_type empirical
_exptl_crystal_colour Colourless
_exptl_crystal_density_diffrn 1.990
_exptl_crystal_density_meas 1.980
_exptl_crystal_density_method 'suspension method'
_exptl_crystal_description 'Transparent blocks'
_exptl_crystal_F_000 728
_exptl_crystal_size_max 0.30
_exptl_crystal_size_mid 0.20
_exptl_crystal_size_min 0.20
_refine_diff_density_max 0.674
_refine_diff_density_min -0.742
_refine_diff_density_rms 0.136
_refine_ls_extinction_method none
_refine_ls_goodness_of_fit_ref 1.064
_refine_ls_hydrogen_treatment 'riding model'
_refine_ls_matrix_type full
_refine_ls_number_parameters 261
_refine_ls_number_reflns 4917
_refine_ls_number_restraints 0
_refine_ls_restrained_S_all 1.064
_refine_ls_R_factor_all 0.0699
_refine_ls_R_factor_gt 0.0331
_refine_ls_shift/su_max 0.002
_refine_ls_shift/su_mean 0.000
_refine_ls_structure_factor_coef Fsqd
_refine_ls_weighting_details 'w=1/[\s^2^(Fo^2^)+(0.0356P)^2^+3.0098P] where P=(Fo^2^+2Fc^2^)/3'
_refine_ls_weighting_scheme calc
_refine_ls_wR_factor_gt 0.0745
_refine_ls_wR_factor_ref 0.0858
_reflns_number_gt 3645
_reflns_number_total 4917
_reflns_threshold_expression >2sigma(I)
_cod_data_source_file ic981227m_3.cif
_cod_data_source_block m50[comp.no.5a]
_cod_depositor_comments
;
The following automatic conversions were performed:

'_geom_bond_publ_flag' value 'Y' changed to 'y' according to the
built-in table from CIF Core dictionary named 'cif_core.dic' version
2.4.1 from 2010-06-29 (36 times).

'_geom_angle_publ_flag' value 'Y'
changed to 'y' according to the built-in table from CIF Core
dictionary named 'cif_core.dic' version 2.4.1 from 2010-06-29 (60
times).

'_geom_torsion_publ_flag' value 'Y' changed to 'y' according
to the built-in table from CIF Core dictionary named 'cif_core.dic'
version 2.4.1 from 2010-06-29 (56 times).

Automatic conversion script
Id: cif_fix_values 1673 2011-04-08 12:14:43Z adriana 

The following automatic conversions were performed:

'_refine_ls_weighting_scheme' value 'calc
w=1/[\s^2^(Fo^2^)+(0.0356P)^2^+3.0098P] where P=(Fo^2^+2Fc^2^)/3' was
changed to 'calc'. New tag '_refine_ls_weighting_details' was
created. The value of the new tag was set to
'w=1/[\s^2^(Fo^2^)+(0.0356P)^2^+3.0098P] where P=(Fo^2^+2Fc^2^)/3'.

Automatic conversion script
Id: cif_fix_values 3143 2015-03-26 13:38:13Z robertas 

The following automatic conversions were performed:

'_atom_sites_solution_primary' value 'heavy-atom method' was changed
to 'heavy'.

Automatic conversion script
Id: cif_fix_values 6452 2018-10-05 10:23:21Z andrius 
;
_cod_database_code 4321925

loop_
_symmetry_equiv_pos_as_xyz
'x, y, z'
'-x, -y, -z'

loop_
_atom_site_label
_atom_site_type_symbol
_atom_site_fract_x
_atom_site_fract_y
_atom_site_fract_z
_atom_site_U_iso_or_equiv
_atom_site_adp_type
_atom_site_occupancy
_atom_site_calc_flag
_atom_site_refinement_flags
_atom_site_disorder_assembly
_atom_site_disorder_group
Zn1 Zn 0.47630(7) 0.36963(5) 0.51348(4) 0.01902(13) Uani 1 d . . .
Zn2 Zn -0.01041(7) 0.12962(5) 1.02307(4) 0.02165(14) Uani 1 d . . .
Br1 Br 0.22495(6) 0.25604(4) 0.47321(4) 0.02400(12) Uani 1 d . . .
Br2 Br 0.71470(7) 0.28143(5) 0.56261(4) 0.03278(14) Uani 1 d . . .
Br3 Br 0.17706(7) 0.23854(5) 1.13300(4) 0.02927(13) Uani 1 d . . .
Br4 Br -0.20886(8) 0.22126(6) 0.93416(5) 0.04111(16) Uani 1 d . . .
N1 N 0.1905(5) 0.5826(4) 0.6828(3) 0.0197(9) Uani 1 d . . .
H1 H 0.266(8) 0.572(6) 0.637(5) 0.045(19) Uiso 1 d . . .
N2 N 0.0906(5) 0.0881(4) 0.7476(3) 0.0206(9) Uani 1 d . . .
H2 H 0.062(7) 0.064(5) 0.811(5) 0.041(17) Uiso 1 d . . .
O1 O 0.4588(4) 0.5213(3) 0.5942(2) 0.0191(7) Uani 1 d . . .
O2 O 0.1105(4) 0.0267(3) 0.9293(2) 0.0212(7) Uani 1 d . . .
C1 C 0.4206(6) 0.4983(4) 0.7677(3) 0.0199(10) Uani 1 d . . .
C2 C 0.2556(6) 0.5253(4) 0.7681(3) 0.0209(10) Uani 1 d . . .
C3 C 0.1554(7) 0.5015(5) 0.8454(4) 0.0275(12) Uani 1 d . . .
H3 H 0.0448 0.5231 0.8449 0.033 Uiso 1 calc R . .
C4 C 0.2186(7) 0.4455(5) 0.9240(4) 0.0325(13) Uani 1 d . . .
H4 H 0.1517 0.4293 0.9780 0.039 Uiso 1 calc R . .
C5 C 0.3781(7) 0.4139(5) 0.9230(4) 0.0321(13) Uani 1 d . . .
H5 H 0.4202 0.3735 0.9756 0.039 Uiso 1 calc R . .
C6 C 0.4788(7) 0.4402(5) 0.8456(4) 0.0275(11) Uani 1 d . . .
H6 H 0.5891 0.4181 0.8462 0.033 Uiso 1 calc R . .
C7 C 0.5369(6) 0.5356(5) 0.6882(3) 0.0226(11) Uani 1 d . . .
H7A H 0.5789 0.6205 0.7008 0.027 Uiso 1 calc R . .
H7B H 0.6329 0.4870 0.6897 0.027 Uiso 1 calc R . .
C8 C 0.0322(6) 0.5207(5) 0.6422(4) 0.0307(12) Uani 1 d . . .
H8A H 0.0526 0.4419 0.6138 0.046 Uiso 1 calc R . .
H8B H -0.0127 0.5686 0.5923 0.046 Uiso 1 calc R . .
H8C H -0.0475 0.5109 0.6940 0.046 Uiso 1 calc R . .
C9 C 0.1766(7) 0.7135(5) 0.7025(4) 0.0335(13) Uani 1 d . . .
H9A H 0.1446 0.7495 0.6426 0.050 Uiso 1 calc R . .
H9B H 0.2835 0.7521 0.7268 0.050 Uiso 1 calc R . .
H9C H 0.0925 0.7246 0.7510 0.050 Uiso 1 calc R . .
C10 C 0.3374(6) 0.0088(4) 0.8182(3) 0.0206(10) Uani 1 d . . .
C11 C 0.2467(6) 0.0312(4) 0.7349(3) 0.0180(10) Uani 1 d . . .
C12 C 0.3001(7) 0.0039(5) 0.6429(4) 0.0270(11) Uani 1 d . . .
H12 H 0.2370 0.0211 0.5875 0.032 Uiso 1 calc R . .
C13 C 0.4471(7) -0.0488(5) 0.6330(4) 0.0275(12) Uani 1 d . . .
H13 H 0.4863 -0.0672 0.5704 0.033 Uiso 1 calc R . .
C14 C 0.5359(7) -0.0747(5) 0.7134(4) 0.0290(12) Uani 1 d . . .
H14 H 0.6353 -0.1127 0.7063 0.035 Uiso 1 calc R . .
C15 C 0.4816(6) -0.0457(5) 0.8049(4) 0.0255(11) Uani 1 d . . .
H15 H 0.5452 -0.0637 0.8599 0.031 Uiso 1 calc R . .
C16 C 0.2851(6) 0.0455(5) 0.9188(3) 0.0241(11) Uani 1 d . . .
H16A H 0.3411 -0.0011 0.9666 0.029 Uiso 1 calc R . .
H16B H 0.3210 0.1312 0.9328 0.029 Uiso 1 calc R . .
C17 C 0.1153(7) 0.2200(4) 0.7392(4) 0.0303(12) Uani 1 d . . .
H17A H 0.2031 0.2537 0.7849 0.045 Uiso 1 calc R . .
H17B H 0.0122 0.2556 0.7540 0.045 Uiso 1 calc R . .
H17C H 0.1468 0.2377 0.6732 0.045 Uiso 1 calc R . .
C18 C -0.0504(7) 0.0357(5) 0.6852(4) 0.0356(13) Uani 1 d . . .
H18A H -0.0289 0.0530 0.6177 0.053 Uiso 1 calc R . .
H18B H -0.1516 0.0706 0.7051 0.053 Uiso 1 calc R . .
H18C H -0.0640 -0.0510 0.6914 0.053 Uiso 1 calc R . .

loop_
_atom_site_aniso_label
_atom_site_aniso_U_11
_atom_site_aniso_U_22
_atom_site_aniso_U_33
_atom_site_aniso_U_23
_atom_site_aniso_U_13
_atom_site_aniso_U_12
Zn1 0.0183(3) 0.0200(3) 0.0192(3) 0.0020(2) 0.0022(2) 0.0035(2)
Zn2 0.0244(3) 0.0232(3) 0.0189(3) 0.0031(2) 0.0039(2) 0.0088(2)
Br1 0.0209(3) 0.0247(3) 0.0262(3) 0.0029(2) -0.0005(2) 0.0004(2)
Br2 0.0267(3) 0.0321(3) 0.0405(3) -0.0010(2) -0.0085(2) 0.0119(2)
Br3 0.0290(3) 0.0347(3) 0.0243(3) -0.0011(2) 0.0002(2) 0.0050(2)
Br4 0.0377(3) 0.0430(4) 0.0458(4) 0.0139(3) -0.0062(3) 0.0174(3)
N1 0.018(2) 0.019(2) 0.023(2) 0.0033(16) 0.0052(17) 0.0061(17)
N2 0.026(2) 0.019(2) 0.018(2) 0.0055(16) 0.0012(17) 0.0060(17)
O1 0.0197(17) 0.0253(18) 0.0125(15) -0.0001(13) 0.0015(13) 0.0034(14)
O2 0.0193(17) 0.0289(19) 0.0163(16) 0.0016(14) 0.0045(13) 0.0061(14)
C1 0.023(3) 0.016(2) 0.019(2) -0.0024(18) -0.0007(19) -0.0031(19)
C2 0.025(3) 0.017(2) 0.021(2) -0.0011(18) 0.003(2) 0.000(2)
C3 0.032(3) 0.028(3) 0.023(3) 0.000(2) 0.009(2) 0.003(2)
C4 0.046(3) 0.030(3) 0.020(3) 0.000(2) 0.013(2) -0.007(3)
C5 0.046(4) 0.033(3) 0.016(3) 0.008(2) -0.006(2) -0.003(3)
C6 0.034(3) 0.029(3) 0.018(2) -0.002(2) -0.007(2) 0.000(2)
C7 0.021(3) 0.030(3) 0.017(2) -0.001(2) -0.0022(19) -0.001(2)
C8 0.022(3) 0.033(3) 0.037(3) 0.006(2) -0.011(2) 0.000(2)
C9 0.044(3) 0.017(3) 0.041(3) 0.002(2) 0.013(3) 0.006(2)
C10 0.021(3) 0.022(3) 0.019(2) -0.0006(19) 0.0035(19) -0.002(2)
C11 0.021(2) 0.016(2) 0.017(2) 0.0014(18) 0.0042(18) -0.0026(19)
C12 0.041(3) 0.023(3) 0.017(2) 0.0016(19) 0.001(2) -0.002(2)
C13 0.036(3) 0.025(3) 0.022(3) 0.000(2) 0.013(2) 0.003(2)
C14 0.024(3) 0.035(3) 0.028(3) -0.004(2) 0.007(2) 0.005(2)
C15 0.017(2) 0.032(3) 0.027(3) -0.001(2) 0.000(2) 0.001(2)
C16 0.022(3) 0.031(3) 0.018(2) -0.001(2) 0.002(2) 0.001(2)
C17 0.040(3) 0.019(3) 0.034(3) 0.006(2) 0.006(2) 0.006(2)
C18 0.030(3) 0.036(3) 0.040(3) -0.003(3) -0.011(3) 0.005(3)

loop_
_atom_type_symbol
_atom_type_description
_atom_type_scat_dispersion_real
_atom_type_scat_dispersion_imag
_atom_type_scat_source
C C 0.0033 0.0016 'International Tables Vol C Tables 4.2.6.8 and 6.1.1.4'
H H 0.0000 0.0000 'International Tables Vol C Tables 4.2.6.8 and 6.1.1.4'
N N 0.0061 0.0033 'International Tables Vol C Tables 4.2.6.8 and 6.1.1.4'
O O 0.0106 0.0060 'International Tables Vol C Tables 4.2.6.8 and 6.1.1.4'
Zn Zn 0.2839 1.4301 'International Tables Vol C Tables 4.2.6.8 and 6.1.1.4'
Br Br -0.2901 2.4595 'International Tables Vol C Tables 4.2.6.8 and 6.1.1.4'

loop_
_geom_angle_atom_site_label_1
_geom_angle_atom_site_label_2
_geom_angle_atom_site_label_3
_geom_angle
_geom_angle_site_symmetry_1
_geom_angle_site_symmetry_3
_geom_angle_publ_flag
O1 Zn1 O1 85.48(13) . 2_666 y
O1 Zn1 Br1 115.78(10) . . y
O1 Zn1 Br1 110.27(10) 2_666 . y
O1 Zn1 Br2 109.20(9) . . y
O1 Zn1 Br2 107.45(9) 2_666 . y
Br1 Zn1 Br2 122.25(3) . . y
O1 Zn1 Zn1 42.95(9) . 2_666 y
O1 Zn1 Zn1 42.53(9) 2_666 2_666 y
Br1 Zn1 Zn1 122.12(3) . 2_666 y
Br2 Zn1 Zn1 115.34(3) . 2_666 y
O2 Zn2 O2 85.33(13) 2_557 . y
O2 Zn2 Br4 110.13(10) 2_557 . y
O2 Zn2 Br4 107.76(10) . . y
O2 Zn2 Br3 114.46(10) 2_557 . y
O2 Zn2 Br3 110.66(10) . . y
Br4 Zn2 Br3 122.19(3) . . y
O2 Zn2 Zn2 42.77(9) 2_557 2_557 y
O2 Zn2 Zn2 42.56(10) . 2_557 y
Br4 Zn2 Zn2 116.19(4) . 2_557 y
Br3 Zn2 Zn2 121.42(3) . 2_557 y
H1 N1 C2 105(4) . . y
H1 N1 C8 105(4) . . y
C2 N1 C8 113.2(4) . . y
H1 N1 C9 109(4) . . y
C2 N1 C9 112.2(4) . . y
C8 N1 C9 111.4(4) . . y
H2 N2 C18 104(4) . . y
H2 N2 C11 101(4) . . y
C18 N2 C11 115.2(4) . . y
H2 N2 C17 114(4) . . y
C18 N2 C17 110.8(4) . . y
C11 N2 C17 111.7(4) . . y
C7 O1 Zn1 119.5(3) . . y
C7 O1 Zn1 122.3(3) . 2_666 y
Zn1 O1 Zn1 94.52(13) . 2_666 y
C16 O2 Zn2 119.8(3) . 2_557 y
C16 O2 Zn2 121.5(3) . . y
Zn2 O2 Zn2 94.67(13) 2_557 . y
C6 C1 C2 117.6(5) . . y
C6 C1 C7 119.9(5) . . y
C2 C1 C7 122.4(4) . . y
C3 C2 C1 121.9(5) . . y
C3 C2 N1 120.3(4) . . y
C1 C2 N1 117.8(4) . . y
C2 C3 C4 119.2(5) . . y
C5 C4 C3 119.6(5) . . y
C4 C5 C6 120.7(5) . . y
C1 C6 C5 120.9(5) . . y
O1 C7 C1 112.6(4) . . y
C15 C10 C11 116.9(4) . . y
C15 C10 C16 120.6(4) . . y
C11 C10 C16 122.5(4) . . y
C12 C11 C10 122.2(5) . . y
C12 C11 N2 120.1(4) . . y
C10 C11 N2 117.7(4) . . y
C13 C12 C11 118.9(5) . . y
C14 C13 C12 120.0(5) . . y
C13 C14 C15 120.3(5) . . y
C10 C15 C14 121.6(5) . . y
O2 C16 C10 112.3(4) . . y

loop_
_geom_bond_atom_site_label_1
_geom_bond_atom_site_label_2
_geom_bond_distance
_geom_bond_site_symmetry_2
_geom_bond_publ_flag
Zn1 O1 2.010(3) . y
Zn1 O1 2.026(3) 2_666 y
Zn1 Br1 2.3498(8) . y
Zn1 Br2 2.3517(8) . y
Zn1 Zn1 2.9643(11) 2_666 y
Zn2 O2 2.017(3) 2_557 y
Zn2 O2 2.025(3) . y
Zn2 Br4 2.3442(8) . y
Zn2 Br3 2.3483(8) . y
Zn2 Zn2 2.9720(12) 2_557 y
N1 H1 0.90(6) . y
N1 C2 1.481(6) . y
N1 C8 1.491(6) . y
N1 C9 1.497(6) . y
N2 H2 0.96(6) . y
N2 C18 1.479(7) . y
N2 C11 1.478(6) . y
N2 C17 1.489(6) . y
O1 C7 1.430(5) . y
O1 Zn1 2.026(3) 2_666 y
O2 C16 1.426(6) . y
O2 Zn2 2.017(3) 2_557 y
C1 C6 1.383(7) . y
C1 C2 1.398(7) . y
C1 C7 1.517(7) . y
C2 C3 1.381(7) . y
C3 C4 1.395(8) . y
C4 C5 1.372(8) . y
C5 C6 1.390(7) . y
C10 C15 1.380(7) . y
C10 C11 1.399(7) . y
C10 C16 1.515(6) . y
C11 C12 1.384(7) . y
C12 C13 1.384(7) . y
C13 C14 1.370(7) . y
C14 C15 1.386(7) . y

loop_
_geom_hbond_atom_site_label_D
_geom_hbond_atom_site_label_H
_geom_hbond_atom_site_label_A
_geom_hbond_distance_DH
_geom_hbond_distance_HA
_geom_hbond_distance_DA
_geom_hbond_angle_DHA
_geom_hbond_site_symmetry_A
N1 H1 O1 0.90(6) 1.82(6) 2.650(5) 152(6) .
N2 H2 O2 0.96(6) 1.76(6) 2.647(5) 153(5) .

loop_
_geom_torsion_atom_site_label_1
_geom_torsion_atom_site_label_2
_geom_torsion_atom_site_label_3
_geom_torsion_atom_site_label_4
_geom_torsion
_geom_torsion_site_symmetry_1
_geom_torsion_site_symmetry_2
_geom_torsion_site_symmetry_3
_geom_torsion_site_symmetry_4
_geom_torsion_publ_flag
O1 Zn1 O1 C7 -131.4(4) 2_666 . . . y
Br1 Zn1 O1 C7 118.3(3) . . . . y
Br2 Zn1 O1 C7 -24.5(3) . . . . y
Zn1 Zn1 O1 C7 -131.4(4) 2_666 . . . y
O1 Zn1 O1 Zn1 0.0 2_666 . . 2_666 y
Br1 Zn1 O1 Zn1 -110.36(10) . . . 2_666 y
Br2 Zn1 O1 Zn1 106.92(10) . . . 2_666 y
O2 Zn2 O2 C16 -129.4(4) 2_557 . . . y
Br4 Zn2 O2 C16 120.9(3) . . . . y
Br3 Zn2 O2 C16 -15.0(3) . . . . y
Zn2 Zn2 O2 C16 -129.4(4) 2_557 . . . y
O2 Zn2 O2 Zn2 0.0 2_557 . . 2_557 y
Br4 Zn2 O2 Zn2 -109.66(10) . . . 2_557 y
Br3 Zn2 O2 Zn2 114.40(10) . . . 2_557 y
C6 C1 C2 C3 3.6(7) . . . . y
C7 C1 C2 C3 -173.4(5) . . . . y
C6 C1 C2 N1 -177.4(4) . . . . y
C7 C1 C2 N1 5.7(7) . . . . y
H1 N1 C2 C3 -166(4) . . . . y
C8 N1 C2 C3 -51.9(6) . . . . y
C9 N1 C2 C3 75.2(6) . . . . y
H1 N1 C2 C1 15(4) . . . . y
C8 N1 C2 C1 129.0(5) . . . . y
C9 N1 C2 C1 -103.9(5) . . . . y
C1 C2 C3 C4 -2.1(8) . . . . y
N1 C2 C3 C4 178.8(5) . . . . y
C2 C3 C4 C5 -0.7(8) . . . . y
C3 C4 C5 C6 1.9(8) . . . . y
C2 C1 C6 C5 -2.3(7) . . . . y
C7 C1 C6 C5 174.8(5) . . . . y
C4 C5 C6 C1 -0.4(8) . . . . y
Zn1 O1 C7 C1 -93.9(4) . . . . y
Zn1 O1 C7 C1 148.4(3) 2_666 . . . y
C6 C1 C7 O1 142.4(4) . . . . y
C2 C1 C7 O1 -40.7(6) . . . . y
C15 C10 C11 C12 -2.0(7) . . . . y
C16 C10 C11 C12 176.1(5) . . . . y
C15 C10 C11 N2 179.2(4) . . . . y
C16 C10 C11 N2 -2.8(7) . . . . y
H2 N2 C11 C12 156(4) . . . . y
C18 N2 C11 C12 44.7(6) . . . . y
C17 N2 C11 C12 -82.8(6) . . . . y
H2 N2 C11 C10 -25(4) . . . . y
C18 N2 C11 C10 -136.4(5) . . . . y
C17 N2 C11 C10 96.1(5) . . . . y
C10 C11 C12 C13 0.9(8) . . . . y
N2 C11 C12 C13 179.7(4) . . . . y
C11 C12 C13 C14 0.9(8) . . . . y
C12 C13 C14 C15 -1.5(8) . . . . y
C11 C10 C15 C14 1.3(8) . . . . y
C16 C10 C15 C14 -176.8(5) . . . . y
C13 C14 C15 C10 0.4(8) . . . . y
Zn2 O2 C16 C10 91.6(4) 2_557 . . . y
Zn2 O2 C16 C10 -150.9(3) . . . . y
C15 C10 C16 O2 -142.2(5) . . . . y
C11 C10 C16 O2 39.8(6) . . . . y
